data_7108114
loop_
_publ_author_name
'C. B. Liu'
'R. A. S. Ferreira'
'F. A. Almeida Paz'
'A. Cadiau'
'L. D. Carlos'
'L. S. Fu'
'J. Rocha'
'F.-N. Shi'

_publ_section_title
;
 Highly emissive Zn-Ln metal-organic frameworks with an unusual 3D
 inorganic subnetwork
;
_journal_name_full Chem.Commun.
_journal_page_first 7964
_journal_paper_doi 10.1039/c2cc33223j
_journal_volume 48
_journal_year 2012
_chemical_formula_sum 'C15 H5.5 Eu N6 O13.25 Zn3'
_chemical_formula_weight 829.82
_chemical_name_systematic
;
?
;
_space_group_IT_number 205
_symmetry_cell_setting cubic
_symmetry_space_group_name_Hall '-P 2ac 2ab 3'
_symmetry_space_group_name_H-M 'P a -3'
_atom_sites_solution_hydrogens geom
_atom_sites_solution_primary direct
_atom_sites_solution_secondary difmap
_audit_creation_method SHELXL-97
_cell_angle_alpha 90.00
_cell_angle_beta 90.00
_cell_angle_gamma 90.00
_cell_formula_units_Z 8
_cell_length_a 16.29390(10)
_cell_length_b 16.29390(10)
_cell_length_c 16.29390(10)
_cell_measurement_reflns_used 7499
_cell_measurement_temperature 150(2)
_cell_measurement_theta_max 28.96
_cell_measurement_theta_min 3.06
_cell_volume 4325.89(5)
_computing_cell_refinement 'Bruker SMART'
_computing_data_collection 'Bruker SMART'
_computing_data_reduction 'Bruker SAINT'
_computing_molecular_graphics 'Bruker SHELXTL'
_computing_publication_material 'Bruker SHELXTL'
_computing_structure_refinement 'SHELXL-97 (Sheldrick, 1997)'
_computing_structure_solution 'SHELXS-97 (Sheldrick, 1990)'
_diffrn_ambient_temperature 150(2)
_diffrn_measured_fraction_theta_full 0.997
_diffrn_measured_fraction_theta_max 0.997
_diffrn_measurement_device_type 'CCD area detector'
_diffrn_measurement_method 'phi and omega scans'
_diffrn_radiation_monochromator graphite
_diffrn_radiation_source 'fine-focus sealed tube'
_diffrn_radiation_type MoK\a
_diffrn_radiation_wavelength 0.71073
_diffrn_reflns_av_R_equivalents 0.0898
_diffrn_reflns_av_sigmaI/netI 0.0354
_diffrn_reflns_limit_h_max 23
_diffrn_reflns_limit_h_min -17
_diffrn_reflns_limit_k_max 23
_diffrn_reflns_limit_k_min -23
_diffrn_reflns_limit_l_max 23
_diffrn_reflns_limit_l_min -23
_diffrn_reflns_number 54490
_diffrn_reflns_theta_full 30.51
_diffrn_reflns_theta_max 30.51
_diffrn_reflns_theta_min 3.54
_exptl_absorpt_coefficient_mu 6.233
_exptl_absorpt_correction_T_max 0.7061
_exptl_absorpt_correction_T_min 0.7061
_exptl_absorpt_correction_type multi-scan
_exptl_absorpt_process_details Sadabs
_exptl_crystal_colour colourless
_exptl_crystal_density_diffrn 2.548
_exptl_crystal_density_method 'not measured'
_exptl_crystal_description plate
_exptl_crystal_F_000 3172
_exptl_crystal_size_max 0.06
_exptl_crystal_size_mid 0.06
_exptl_crystal_size_min 0.06
_refine_diff_density_max 0.884
_refine_diff_density_min -0.695
_refine_diff_density_rms 0.140
_refine_ls_extinction_method none
_refine_ls_goodness_of_fit_ref 1.038
_refine_ls_hydrogen_treatment mixed
_refine_ls_matrix_type full
_refine_ls_number_parameters 128
_refine_ls_number_reflns 2205
_refine_ls_number_restraints 6
_refine_ls_restrained_S_all 1.036
_refine_ls_R_factor_all 0.0492
_refine_ls_R_factor_gt 0.0267
_refine_ls_shift/su_max 0.003
_refine_ls_shift/su_mean 0.000
_refine_ls_structure_factor_coef Fsqd
_refine_ls_weighting_details 'calc w=1/[\s^2^(Fo^2^)+(0.0177P)^2^+14.0526P] where P=(Fo^2^+2Fc^2^)/3'
_refine_ls_weighting_scheme calc
_refine_ls_wR_factor_gt 0.0492
_refine_ls_wR_factor_ref 0.0549
_reflns_number_gt 1681
_reflns_number_total 2205
_reflns_threshold_expression >2sigma(I)
_cod_data_source_file c2cc33223j.txt
_cod_data_source_block euzn1
_cod_original_sg_symbol_H-M Pa-3
_cod_original_formula_sum 'C15 H5.50 Eu N6 O13.25 Zn3'
_cod_database_code 7108114

loop_
_symmetry_equiv_pos_as_xyz
'x, y, z'
'-x+1/2, -y, z+1/2'
'-x, y+1/2, -z+1/2'
'x+1/2, -y+1/2, -z'
'z, x, y'
'z+1/2, -x+1/2, -y'
'-z+1/2, -x, y+1/2'
'-z, x+1/2, -y+1/2'
'y, z, x'
'-y, z+1/2, -x+1/2'
'y+1/2, -z+1/2, -x'
'-y+1/2, -z, x+1/2'
'-x, -y, -z'
'x-1/2, y, -z-1/2'
'x, -y-1/2, z-1/2'
'-x-1/2, y-1/2, z'
'-z, -x, -y'
'-z-1/2, x-1/2, y'
'z-1/2, x, -y-1/2'
'z, -x-1/2, y-1/2'
'-y, -z, -x'
'y, -z-1/2, x-1/2'
'-y-1/2, z-1/2, x'
'y-1/2, z, -x-1/2'

loop_
_atom_site_label
_atom_site_type_symbol
_atom_site_fract_x
_atom_site_fract_y
_atom_site_fract_z
_atom_site_U_iso_or_equiv
_atom_site_adp_type
_atom_site_occupancy
_atom_site_symmetry_multiplicity
_atom_site_calc_flag
_atom_site_refinement_flags
Eu1 Eu 0.763338(9) 0.263338(9) 0.236662(9) 0.00514(7) Uani 1 3 d S
Zn1 Zn 0.70432(2) 0.48860(2) 0.18020(2) 0.00895(9) Uani 1 1 d .
C1 C 0.7560(2) 0.3754(2) 0.05212(19) 0.0120(6) Uani 1 1 d .
C2 C 0.7500(2) 0.4573(2) 0.0142(2) 0.0131(7) Uani 1 1 d .
C3 C 0.7732(2) 0.4826(2) -0.0636(2) 0.0173(7) Uani 1 1 d .
H3 H 0.7974 0.4511 -0.1063 0.021 Uiso 1 1 calc R
C4 C 0.7527(2) 0.5647(2) -0.0640(2) 0.0121(6) Uani 1 1 d .
C5 C 0.7602(2) 0.62820(19) -0.12717(19) 0.0098(6) Uani 1 1 d .
N1 N 0.71789(16) 0.51951(16) 0.05772(16) 0.0099(6) Uani 1 1 d .
N2 N 0.71924(16) 0.58630(16) 0.00908(16) 0.0089(5) Uani 1 1 d .
O1 O 0.74052(14) 0.37073(13) 0.12861(13) 0.0108(4) Uani 1 1 d .
O2 O 0.77570(18) 0.31801(15) 0.00523(15) 0.0224(6) Uani 1 1 d .
O3 O 0.72693(14) 0.69741(13) -0.11129(13) 0.0116(5) Uani 1 1 d .
O4 O 0.79638(14) 0.61569(14) -0.19413(14) 0.0125(5) Uani 1 1 d .
O5 O 0.67547(19) 0.17547(19) 0.32453(19) 0.0433(15) Uani 1 3 d SD
H5A H 0.6245(16) 0.182(10) 0.334(8) 0.052 Uiso 0.33 1 d PD
H5B H 0.698(8) 0.175(11) 0.372(4) 0.052 Uiso 0.33 1 d PD
O6 O 0.5620(18) 0.0620(18) 0.4380(18) 0.112(16) Uani 0.25 3 d SPD
H6A H 0.5319(18) 0.0319(18) 0.4681(18) 0.134 Uiso 0.25 3 d SPD
H6B H 0.530(15) 0.08(5) 0.40(4) 0.134 Uiso 0.08 1 d PD

loop_
_atom_site_aniso_label
_atom_site_aniso_U_11
_atom_site_aniso_U_22
_atom_site_aniso_U_33
_atom_site_aniso_U_23
_atom_site_aniso_U_13
_atom_site_aniso_U_12
Eu1 0.00514(7) 0.00514(7) 0.00514(7) -0.00031(6) -0.00031(6) 0.00031(6)
Zn1 0.00704(17) 0.00983(18) 0.00997(18) -0.00114(14) 0.00083(14) 0.00029(14)
C1 0.0160(17) 0.0099(15) 0.0100(15) 0.0009(12) 0.0015(13) 0.0037(12)
C2 0.0204(18) 0.0077(14) 0.0113(15) 0.0013(12) 0.0027(13) 0.0052(13)
C3 0.030(2) 0.0118(16) 0.0101(15) 0.0015(13) 0.0093(14) 0.0069(15)
C4 0.0148(17) 0.0088(15) 0.0127(15) 0.0028(12) 0.0020(13) 0.0017(12)
C5 0.0091(14) 0.0113(15) 0.0091(14) 0.0029(12) -0.0013(12) -0.0002(12)
N1 0.0131(14) 0.0075(12) 0.0090(12) 0.0013(10) 0.0001(10) 0.0026(10)
N2 0.0105(13) 0.0065(12) 0.0097(12) 0.0020(10) 0.0005(10) 0.0014(10)
O1 0.0168(11) 0.0079(10) 0.0078(10) 0.0029(8) 0.0031(9) 0.0011(9)
O2 0.0434(17) 0.0124(12) 0.0114(12) 0.0025(10) 0.0089(11) 0.0117(12)
O3 0.0176(12) 0.0084(11) 0.0087(10) 0.0027(8) 0.0022(9) 0.0027(9)
O4 0.0134(11) 0.0137(11) 0.0104(11) 0.0045(9) 0.0033(9) 0.0043(9)
O5 0.0433(15) 0.0433(15) 0.0433(15) 0.0184(15) 0.0184(15) -0.0184(15)
O6 0.112(16) 0.112(16) 0.112(16) -0.063(19) -0.063(19) 0.063(19)

loop_
_atom_type_symbol
_atom_type_description
_atom_type_scat_dispersion_real
_atom_type_scat_dispersion_imag
_atom_type_scat_source
C C 0.0033 0.0016 'International Tables Vol C Tables 4.2.6.8 and 6.1.1.4'
H H 0.0000 0.0000 'International Tables Vol C Tables 4.2.6.8 and 6.1.1.4'
N N 0.0061 0.0033 'International Tables Vol C Tables 4.2.6.8 and 6.1.1.4'
O O 0.0106 0.0060 'International Tables Vol C Tables 4.2.6.8 and 6.1.1.4'
Zn Zn 0.2839 1.4301 'International Tables Vol C Tables 4.2.6.8 and 6.1.1.4'
Eu Eu -0.1578 3.6682 'International Tables Vol C Tables 4.2.6.8 and 6.1.1.4'

loop_
_geom_angle_atom_site_label_1
_geom_angle_atom_site_label_2
_geom_angle_atom_site_label_3
_geom_angle
_geom_angle_site_symmetry_1
_geom_angle_site_symmetry_3
O4 Eu1 O4 119.909(6) 12_654 2_665
O4 Eu1 O4 119.908(6) 12_654 7_564
O4 Eu1 O4 119.910(6) 2_665 7_564
O4 Eu1 O5 88.26(6) 12_654 .
O4 Eu1 O5 88.26(6) 2_665 .
O4 Eu1 O5 88.26(6) 7_564 .
O4 Eu1 O1 135.45(8) 12_654 .
O4 Eu1 O1 72.88(7) 2_665 .
O4 Eu1 O1 69.35(7) 7_564 .
O5 Eu1 O1 136.22(5) . .
O4 Eu1 O1 69.35(7) 12_654 8_645
O4 Eu1 O1 135.46(8) 2_665 8_645
O4 Eu1 O1 72.88(7) 7_564 8_645
O5 Eu1 O1 136.22(5) . 8_645
O1 Eu1 O1 73.63(8) . 8_645
O4 Eu1 O1 72.88(7) 12_654 11_556
O4 Eu1 O1 69.35(7) 2_665 11_556
O4 Eu1 O1 135.45(8) 7_564 11_556
O5 Eu1 O1 136.22(5) . 11_556
O1 Eu1 O1 73.63(8) . 11_556
O1 Eu1 O1 73.63(8) 8_645 11_556
O4 Eu1 O3 71.57(7) 12_654 2_665
O4 Eu1 O3 51.99(7) 2_665 2_665
O4 Eu1 O3 153.84(8) 7_564 2_665
O5 Eu1 O3 67.78(5) . 2_665
O1 Eu1 O3 120.87(7) . 2_665
O1 Eu1 O3 131.86(7) 8_645 2_665
O1 Eu1 O3 68.82(7) 11_556 2_665
O4 Eu1 O3 51.99(7) 12_654 12_654
O4 Eu1 O3 153.83(8) 2_665 12_654
O4 Eu1 O3 71.57(7) 7_564 12_654
O5 Eu1 O3 67.78(5) . 12_654
O1 Eu1 O3 131.86(7) . 12_654
O1 Eu1 O3 68.82(7) 8_645 12_654
O1 Eu1 O3 120.87(7) 11_556 12_654
O3 Eu1 O3 106.59(6) 2_665 12_654
O4 Eu1 O3 153.84(8) 12_654 7_564
O4 Eu1 O3 71.57(7) 2_665 7_564
O4 Eu1 O3 51.99(7) 7_564 7_564
O5 Eu1 O3 67.78(5) . 7_564
O1 Eu1 O3 68.82(7) . 7_564
O1 Eu1 O3 120.87(7) 8_645 7_564
O1 Eu1 O3 131.86(7) 11_556 7_564
O3 Eu1 O3 106.59(6) 2_665 7_564
O3 Eu1 O3 106.59(6) 12_654 7_564
O4 Eu1 C5 143.19(8) 12_654 7_564
O4 Eu1 C5 94.77(8) 2_665 7_564
O4 Eu1 C5 25.96(8) 7_564 7_564
O5 Eu1 C5 80.31(6) . 7_564
O1 Eu1 C5 62.96(8) . 7_564
O1 Eu1 C5 95.36(8) 8_645 7_564
O1 Eu1 C5 136.53(8) 11_556 7_564
O3 Eu1 C5 132.69(8) 2_665 7_564
O3 Eu1 C5 91.49(8) 12_654 7_564
O3 Eu1 C5 26.51(8) 7_564 7_564
O4 Eu1 C5 25.96(8) 12_654 12_654
O4 Eu1 C5 143.19(8) 2_665 12_654
O4 Eu1 C5 94.77(8) 7_564 12_654
O5 Eu1 C5 80.31(6) . 12_654
O1 Eu1 C5 136.53(8) . 12_654
O1 Eu1 C5 62.95(8) 8_645 12_654
O1 Eu1 C5 95.36(8) 11_556 12_654
O3 Eu1 C5 91.49(8) 2_665 12_654
O3 Eu1 C5 26.51(8) 12_654 12_654
O3 Eu1 C5 132.69(8) 7_564 12_654
C5 Eu1 C5 117.23(4) 7_564 12_654
O2 Zn1 N2 140.31(11) 11_556 22_565
O2 Zn1 N1 103.67(11) 11_556 .
N2 Zn1 N1 113.55(11) 22_565 .
O2 Zn1 O3 82.73(9) 11_556 22_565
N2 Zn1 O3 79.69(10) 22_565 22_565
N1 Zn1 O3 96.96(10) . 22_565
O2 Zn1 O1 86.09(10) 11_556 .
N2 Zn1 O1 113.25(10) 22_565 .
N1 Zn1 O1 79.26(9) . .
O3 Zn1 O1 167.00(9) 22_565 .
O2 C1 O1 127.2(3) . .
O2 C1 C2 116.0(3) . .
O1 C1 C2 116.8(3) . .
N1 C2 C3 111.4(3) . .
N1 C2 C1 119.2(3) . .
C3 C2 C1 129.4(3) . .
C4 C3 C2 103.1(3) . .
C4 C3 H3 128.5 . .
C2 C3 H3 128.5 . .
N2 C4 C3 110.2(3) . .
N2 C4 C5 117.9(3) . .
C3 C4 C5 131.9(3) . .
O4 C5 O3 121.2(3) . .
O4 C5 C4 122.3(3) . .
O3 C5 C4 116.5(3) . .
O4 C5 Eu1 59.35(16) . 2_664
O3 C5 Eu1 63.59(16) . 2_664
C4 C5 Eu1 165.9(2) . 2_664
C2 N1 N2 107.0(3) . .
C2 N1 Zn1 111.5(2) . .
N2 N1 Zn1 140.0(2) . .
N1 N2 C4 108.3(3) . .
N1 N2 Zn1 138.7(2) . 19_656
C4 N2 Zn1 112.9(2) . 19_656
C1 O1 Zn1 112.25(19) . .
C1 O1 Eu1 134.3(2) . .
Zn1 O1 Eu1 112.59(9) . .
C1 O2 Zn1 139.4(2) . 8_645
C5 O3 Zn1 112.71(19) . 19_656
C5 O3 Eu1 89.90(18) . 2_664
Zn1 O3 Eu1 155.61(11) 19_656 2_664
C5 O4 Eu1 94.69(19) . 2_664
Eu1 O5 H5A 127(10) . .
Eu1 O5 H5B 106(10) . .
H5A O5 H5B 105.1(17) . .
H6A O6 H6B 105.3(17) . .

loop_
_geom_bond_atom_site_label_1
_geom_bond_atom_site_label_2
_geom_bond_distance
_geom_bond_site_symmetry_2
Eu1 O4 2.471(2) 12_654
Eu1 O4 2.471(2) 2_665
Eu1 O4 2.471(2) 7_564
Eu1 O5 2.480(5) .
Eu1 O1 2.510(2) .
Eu1 O1 2.510(2) 8_645
Eu1 O1 2.510(2) 11_556
Eu1 O3 2.564(2) 2_665
Eu1 O3 2.564(2) 12_654
Eu1 O3 2.564(2) 7_564
Eu1 C5 2.862(3) 7_564
Eu1 C5 2.862(3) 12_654
Zn1 O2 1.990(2) 11_556
Zn1 N2 2.026(3) 22_565
Zn1 N1 2.070(3) .
Zn1 O3 2.142(2) 22_565
Zn1 O1 2.178(2) .
C1 O2 1.249(4) .
C1 O1 1.274(4) .
C1 C2 1.473(4) .
C2 N1 1.344(4) .
C2 C3 1.386(5) .
C3 C4 1.380(5) .
C3 H3 0.9500 .
C4 N2 1.355(4) .
C4 C5 1.465(4) .
C5 O4 1.257(4) .
C5 O3 1.277(4) .
C5 Eu1 2.862(3) 2_664
N1 N2 1.346(4) .
N2 Zn1 2.026(3) 19_656
O2 Zn1 1.990(2) 8_645
O3 Zn1 2.142(2) 19_656
O3 Eu1 2.564(2) 2_664
O4 Eu1 2.471(2) 2_664
O5 H5A 0.851(10) .
O5 H5B 0.851(10) .
O6 H6A 0.850(10) .
O6 H6B 0.850(11) .

loop_
_geom_hbond_atom_site_label_D
_geom_hbond_atom_site_label_H
_geom_hbond_atom_site_label_A
_geom_hbond_distance_DH
_geom_hbond_distance_HA
_geom_hbond_distance_DA
_geom_hbond_angle_DHA
_geom_hbond_site_symmetry_A
O5 H5A O2 0.851(10) 2.62(9) 3.369(3) 147(15) 18_655
O5 H5B O2 0.851(10) 2.52(2) 3.369(3) 175(18) 15_566
O6 H6A O6 0.850(10) 2.65(10) 3.50(10) 180.0(16) 13_656

loop_
_geom_torsion_atom_site_label_1
_geom_torsion_atom_site_label_2
_geom_torsion_atom_site_label_3
_geom_torsion_atom_site_label_4
_geom_torsion
_geom_torsion_site_symmetry_1
_geom_torsion_site_symmetry_4
O2 C1 C2 N1 170.5(3) . .
O1 C1 C2 N1 -9.4(5) . .
O2 C1 C2 C3 -9.3(6) . .
O1 C1 C2 C3 170.7(4) . .
N1 C2 C3 C4 0.0(4) . .
C1 C2 C3 C4 179.8(3) . .
C2 C3 C4 N2 -0.2(4) . .
C2 C3 C4 C5 -179.5(4) . .
N2 C4 C5 O4 174.0(3) . .
C3 C4 C5 O4 -6.7(6) . .
N2 C4 C5 O3 -6.7(5) . .
C3 C4 C5 O3 172.6(4) . .
N2 C4 C5 Eu1 -93.4(10) . 2_664
C3 C4 C5 Eu1 85.9(10) . 2_664
C3 C2 N1 N2 0.2(4) . .
C1 C2 N1 N2 -179.6(3) . .
C3 C2 N1 Zn1 -168.8(2) . .
C1 C2 N1 Zn1 11.3(4) . .
O2 Zn1 N1 C2 75.9(2) 11_556 .
N2 Zn1 N1 C2 -118.2(2) 22_565 .
O3 Zn1 N1 C2 160.0(2) 22_565 .
O1 Zn1 N1 C2 -7.4(2) . .
O2 Zn1 N1 N2 -87.7(3) 11_556 .
N2 Zn1 N1 N2 78.2(3) 22_565 .
O3 Zn1 N1 N2 -3.6(3) 22_565 .
O1 Zn1 N1 N2 -171.0(3) . .
C2 N1 N2 C4 -0.4(3) . .
Zn1 N1 N2 C4 163.7(3) . .
C2 N1 N2 Zn1 174.7(3) . 19_656
Zn1 N1 N2 Zn1 -21.2(5) . 19_656
C3 C4 N2 N1 0.4(4) . .
C5 C4 N2 N1 179.8(3) . .
C3 C4 N2 Zn1 -176.1(2) . 19_656
C5 C4 N2 Zn1 3.3(4) . 19_656
O2 C1 O1 Zn1 -177.7(3) . .
C2 C1 O1 Zn1 2.3(4) . .
O2 C1 O1 Eu1 13.9(6) . .
C2 C1 O1 Eu1 -166.1(2) . .
O2 Zn1 O1 C1 -102.0(2) 11_556 .
N2 Zn1 O1 C1 113.9(2) 22_565 .
N1 Zn1 O1 C1 2.7(2) . .
O3 Zn1 O1 C1 -71.4(5) 22_565 .
O2 Zn1 O1 Eu1 69.02(11) 11_556 .
N2 Zn1 O1 Eu1 -75.09(12) 22_565 .
N1 Zn1 O1 Eu1 173.74(12) . .
O3 Zn1 O1 Eu1 99.6(4) 22_565 .
O4 Eu1 O1 C1 61.0(3) 12_654 .
O4 Eu1 O1 C1 176.6(3) 2_665 .
O4 Eu1 O1 C1 -51.1(3) 7_564 .
O5 Eu1 O1 C1 -115.0(3) . .
O1 Eu1 O1 C1 26.4(3) 8_645 .
O1 Eu1 O1 C1 103.7(3) 11_556 .
O3 Eu1 O1 C1 155.8(3) 2_665 .
O3 Eu1 O1 C1 -13.4(3) 12_654 .
O3 Eu1 O1 C1 -107.1(3) 7_564 .
C5 Eu1 O1 C1 -78.7(3) 7_564 .
C5 Eu1 O1 C1 23.4(3) 12_654 .
O4 Eu1 O1 Zn1 -107.32(11) 12_654 .
O4 Eu1 O1 Zn1 8.20(9) 2_665 .
O4 Eu1 O1 Zn1 140.55(12) 7_564 .
O5 Eu1 O1 Zn1 76.65(11) . .
O1 Eu1 O1 Zn1 -141.99(10) 8_645 .
O1 Eu1 O1 Zn1 -64.70(13) 11_556 .
O3 Eu1 O1 Zn1 -12.60(13) 2_665 .
O3 Eu1 O1 Zn1 178.25(8) 12_654 .
O3 Eu1 O1 Zn1 84.59(10) 7_564 .
C5 Eu1 O1 Zn1 112.98(13) 7_564 .
C5 Eu1 O1 Zn1 -145.01(11) 12_654 .
O1 C1 O2 Zn1 -18.4(6) . 8_645
C2 C1 O2 Zn1 161.6(3) . 8_645
O4 C5 O3 Zn1 -174.4(2) . 19_656
C4 C5 O3 Zn1 6.3(4) . 19_656
Eu1 C5 O3 Zn1 170.60(17) 2_664 19_656
O4 C5 O3 Eu1 15.0(3) . 2_664
C4 C5 O3 Eu1 -164.3(3) . 2_664
O3 C5 O4 Eu1 -15.6(3) . 2_664
C4 C5 O4 Eu1 163.6(3) . 2_664
